data_1564600
loop_
_publ_author_name
'Hua, Bin'
'Ding, Yanjun'
'Alimi, Lukman O.'
'Moosa, Basem'
'Zhang, Gengwu'
'Baslyman, Walaa S.'
'Sessler, Jonathan'
'Khashab, Niveen M.'

_publ_section_title
;
 Tuning the porosity of triangular supramolecular adsorbents for superior
 haloalkane isomer separations
;
_journal_name_full 'Chemical Science'
_journal_paper_doi 10.1039/D1SC03509F
_journal_year 2021
_chemical_absolute_configuration unk
_chemical_formula_moiety '0.5(C4 H9 Cl), C45 H60 N6'
_chemical_formula_sum 'C47 H64.5 Cl0.5 N6'
_chemical_formula_weight 731.27
_space_group_crystal_system orthorhombic
_space_group_IT_number 18
_space_group_name_Hall 'P 2 2ab'
_space_group_name_H-M_alt 'P 21 21 2'
_atom_sites_solution_hydrogens mixed
_atom_sites_solution_primary dual
_audit_creation_date 2020-11-24
_audit_creation_method
;
Olex2 1.2
(compiled 2018.05.29 svn.r3508 for OlexSys, GUI svn.r5506)
;
_audit_update_record
;
2021-01-18 deposited with the CCDC.	2021-08-16 downloaded from the CCDC.
;
_cell_angle_alpha 90
_cell_angle_beta 90
_cell_angle_gamma 90
_cell_formula_units_Z 4
_cell_length_a 17.8982(5)
_cell_length_b 41.8156(12)
_cell_length_c 5.6166(2)
_cell_measurement_reflns_used 9922
_cell_measurement_temperature 120(2)
_cell_measurement_theta_max 72.39
_cell_measurement_theta_min 2.69
_cell_volume 4203.6(2)
_computing_molecular_graphics 'Olex2 (Dolomanov et al., 2009)'
_computing_publication_material 'Olex2 (Dolomanov et al., 2009)'
_computing_structure_refinement 'ShelXL (Sheldrick, 2015)'
_computing_structure_solution 'ShelXT (Sheldrick, 2015)'
_diffrn_ambient_temperature 120.0
_diffrn_measured_fraction_theta_full 0.984
_diffrn_measured_fraction_theta_max 0.984
_diffrn_measurement_device_type 'Bruker APEX-II CCD'
_diffrn_measurement_method '\f and \w scans'
_diffrn_radiation_type CuK\a
_diffrn_radiation_wavelength 1.54178
_diffrn_reflns_av_R_equivalents 0.0338
_diffrn_reflns_av_unetI/netI 0.0403
_diffrn_reflns_Laue_measured_fraction_full 0.984
_diffrn_reflns_Laue_measured_fraction_max 0.984
_diffrn_reflns_limit_h_max 20
_diffrn_reflns_limit_h_min -20
_diffrn_reflns_limit_k_max 49
_diffrn_reflns_limit_k_min -45
_diffrn_reflns_limit_l_max 3
_diffrn_reflns_limit_l_min -6
_diffrn_reflns_number 21071
_diffrn_reflns_point_group_measured_fraction_full 0.981
_diffrn_reflns_point_group_measured_fraction_max 0.981
_diffrn_reflns_theta_full 66.579
_diffrn_reflns_theta_max 66.579
_diffrn_reflns_theta_min 2.685
_diffrn_standards_number 0
_exptl_absorpt_coefficient_mu 0.802
_exptl_absorpt_correction_type none
_exptl_crystal_colour colourless
_exptl_crystal_colour_primary colourless
_exptl_crystal_density_diffrn 1.155
_exptl_crystal_description block
_exptl_crystal_F_000 1588
_exptl_crystal_size_max 0.12
_exptl_crystal_size_mid 0.11
_exptl_crystal_size_min 0.1
_refine_diff_density_max 0.182
_refine_diff_density_min -0.259
_refine_diff_density_rms 0.037
_refine_ls_abs_structure_details
;
 Flack x determined using 2381 quotients [(I+)-(I-)]/[(I+)+(I-)]
 (Parsons, Flack and Wagner, Acta Cryst. B69 (2013) 249-259).
;
_refine_ls_abs_structure_Flack 0.13(2)
_refine_ls_extinction_method none
_refine_ls_goodness_of_fit_ref 1.091
_refine_ls_hydrogen_treatment constr
_refine_ls_matrix_type full
_refine_ls_number_parameters 764
_refine_ls_number_reflns 7304
_refine_ls_number_restraints 1100
_refine_ls_restrained_S_all 1.060
_refine_ls_R_factor_all 0.0678
_refine_ls_R_factor_gt 0.0616
_refine_ls_shift/su_max 0.000
_refine_ls_shift/su_mean 0.000
_refine_ls_structure_factor_coef Fsqd
_refine_ls_weighting_details 'w=1/[\s^2^(Fo^2^)+(0.0644P)^2^+1.7815P] where P=(Fo^2^+2Fc^2^)/3'
_refine_ls_weighting_scheme calc
_refine_ls_wR_factor_gt 0.1566
_refine_ls_wR_factor_ref 0.1612
_reflns_Friedel_coverage 0.723
_reflns_Friedel_fraction_full 0.978
_reflns_Friedel_fraction_max 0.978
_reflns_number_gt 6487
_reflns_number_total 7304
_reflns_threshold_expression 'I > 2\s(I)'
_cod_data_source_file d1sc03509f2.cif
_cod_data_source_block s
_cod_original_formula_sum 'C47 H64.50 Cl0.50 N6'
_cod_database_code 1564600
_shelx_shelxl_version_number 2018/3
_shelx_space_group_comment
;
The symmetry employed for this shelxl refinement is uniquely defined
by the following loop, which should always be used as a source of
symmetry information in preference to the above space-group names.
They are only intended as comments.
;
_shelx_estimated_absorpt_t_max 0.924
_shelx_estimated_absorpt_t_min 0.910
_olex2_refinement_description
;
1. Fixed Uiso
 At 1.2 times of:
  All C(H) groups, All C(H,H) groups, All C(H,H,H,H) groups
 At 1.5 times of:
  All C(H,H,H) groups
2. Restrained distances
 C16A-C20A
 2.515 with sigma of 0.04
3. Uiso/Uaniso restraints and constraints
N3 \\sim N4 \\sim C8 \\sim C9 \\sim C10 \\sim C11 \\sim C12 \\sim C13 \\sim C14
\\sim C15 \\sim C16 \\sim C17 \\sim C18 \\sim C19 \\sim C20 \\sim C21 \\sim C22
\\sim C23 \\sim C24 \\sim C29 \\sim C28 \\sim C27 \\sim C26 \\sim C25 \\sim C30
\\sim C37 \\sim N5 \\sim N6 \\sim C31 \\sim C32 \\sim C33 \\sim C34 \\sim C35
\\sim C36: within 2A with sigma of 0.01 and sigma for terminal atoms of 0.02
N3A \\sim N4A \\sim N5A \\sim C8A \\sim C9A \\sim C14A \\sim C13A \\sim C12A
\\sim C11A \\sim C10A \\sim C15A \\sim C16A \\sim C17A \\sim C18A \\sim C19A
\\sim C20A \\sim C21A \\sim C22A \\sim C23A \\sim C24A \\sim C29A \\sim C28A
\\sim C27A \\sim C26A \\sim C25A \\sim C30A \\sim C31A \\sim C35A \\sim C36A
\\sim C37A \\sim N6A \\sim C32A \\sim C33A \\sim C34A: within 2A with sigma of
0.01 and sigma for terminal atoms of 0.02
Cl1 \\sim C46 \\sim C47 \\sim C48 \\sim C49: within 2A with sigma of 0.01 and
sigma for terminal atoms of 0.02
4. Rigid body (RIGU) restrains
 N3, N4, C8, C9, C10, C11, C12, C13, C14, C15, C16, C17, C18, C19, C20, C21,
 C22, C23, C24, C29, C28, C27, C26, C25, C37, N5, N6, C30, C31, C32, C33, C34,
 C35, C36, C38, N2
 with sigma for 1-2 distances of 0.001 and sigma for 1-3 distances of 0.002
 N3A, N4A, N5A, C8A, C9A, C14A, C13A, C12A, C11A, C10A, C15A, C16A, C17A, C18A,
  C19A, C20A, C21A, C22A, C23A, C24A, C29A, C28A, C27A, C26A, C25A, C30A, C37A,
 N6A, C31A, C32A, C33A, C34A, C35A, C36A, C38
 with sigma for 1-2 distances of 0.001 and sigma for 1-3 distances of 0.002
 Cl1, C46, C47, C48, C49
 with sigma for 1-2 distances of 0.001 and sigma for 1-3 distances of 0.002
5. Others
 Sof(N3A)=Sof(N4A)=Sof(N5A)=Sof(N6A)=Sof(C8A)=Sof(H8AA)=Sof(H8AB)=Sof(C9A)=
 Sof(C14A)=Sof(H14A)=Sof(C13A)=Sof(H13A)=Sof(C12A)=Sof(C11A)=Sof(H11A)=
 Sof(C10A)=Sof(H10A)=Sof(C15A)=Sof(H15C)=Sof(H15D)=Sof(C16A)=Sof(H16A)=
 Sof(C17A)=Sof(H17A)=Sof(C18A)=Sof(H18C)=Sof(H18D)=Sof(C19A)=Sof(H19C)=
 Sof(H19D)=Sof(C20A)=Sof(H20C)=Sof(H20D)=Sof(C21A)=Sof(H21C)=Sof(H21D)=
 Sof(C22A)=Sof(H22C)=Sof(H22D)=Sof(C23A)=Sof(H23C)=Sof(H23D)=Sof(C24A)=
 Sof(C29A)=Sof(H29A)=Sof(C28A)=Sof(H28A)=Sof(C27A)=Sof(C26A)=Sof(H26A)=
 Sof(C25A)=Sof(H25A)=Sof(C30A)=Sof(H30C)=Sof(H30D)=Sof(C31A)=Sof(H31A)=
 Sof(C32A)=Sof(H32A)=Sof(C33A)=Sof(H33C)=Sof(H33D)=Sof(C34A)=Sof(H34C)=
 Sof(H34D)=Sof(C35A)=Sof(H35C)=Sof(H35D)=Sof(C36A)=Sof(H36C)=Sof(H36D)=
 Sof(C37A)=Sof(H37C)=Sof(H37D)=Sof(H38C)=Sof(H38D)=1-FVAR(1)
 Sof(N3)=Sof(N4)=Sof(N5)=Sof(N6)=Sof(C8)=Sof(H8A)=Sof(H8B)=Sof(C9)=Sof(C10)=
 Sof(H10)=Sof(C11)=Sof(H11)=Sof(C12)=Sof(C13)=Sof(H13)=Sof(C14)=Sof(H14)=
 Sof(C15)=Sof(H15A)=Sof(H15B)=Sof(C16)=Sof(H16)=Sof(C17)=Sof(H17)=Sof(C18)=
 Sof(H18A)=Sof(H18B)=Sof(C19)=Sof(H19A)=Sof(H19B)=Sof(C20)=Sof(H20A)=Sof(H20B)=
 Sof(C21)=Sof(H21A)=Sof(H21B)=Sof(C22)=Sof(H22A)=Sof(H22B)=Sof(C23)=Sof(H23A)=
 Sof(H23B)=Sof(C24)=Sof(C29)=Sof(H29)=Sof(C28)=Sof(H28)=Sof(C27)=Sof(C26)=
 Sof(H26)=Sof(C25)=Sof(H25)=Sof(C30)=Sof(H30A)=Sof(H30B)=Sof(C31)=Sof(H31)=
 Sof(C32)=Sof(H32)=Sof(C33)=Sof(H33A)=Sof(H33B)=Sof(C34)=Sof(H34A)=Sof(H34B)=
 Sof(C35)=Sof(H35A)=Sof(H35B)=Sof(C36)=Sof(H36A)=Sof(H36B)=Sof(C37)=Sof(H37A)=
 Sof(H37B)=Sof(H38A)=Sof(H38B)=FVAR(1)
 Fixed Sof: Cl1(0.5) C46(0.5) H46A(0.5) H46B(0.5) C47(0.5) H47A(0.5) H47B(0.5)
 C48(0.5) H48A(0.5) H48B(0.5) C49(0.5) H49A(0.5) H49B(0.5) H49C(0.5)
6.a Riding coordinates:
 C49(H49A,H49B,H49C)
6.b Ternary CH refined with riding coordinates:
 C1(H1), C2(H2), C16(H16), C16A(H16A), C17(H17), C17A(H17A), C31(H31),
 C31A(H31A), C32(H32), C32A(H32A)
6.c Secondary CH2 refined with riding coordinates:
 C46(H46A,H46B), C47(H47A,H47B), C48(H48A,H48B), C3(H3A,H3B), C4(H4A,H4B),
 C5(H5A,H5B), C6(H6A,H6B), C7(H7A,H7B), C8(H8A,H8B), C8A(H8AA,H8AB), C15(H15A,
 H15B), C15A(H15C,H15D), C18(H18A,H18B), C18A(H18C,H18D), C19(H19A,H19B),
 C19A(H19C,H19D), C20(H20A,H20B), C20A(H20C,H20D), C21(H21A,H21B), C21A(H21C,
 H21D), C22(H22A,H22B), C22A(H22C,H22D), C23(H23A,H23B), C23A(H23C,H23D),
 C30(H30A,H30B), C30A(H30C,H30D), C33(H33A,H33B), C33A(H33C,H33D), C34(H34A,
 H34B), C34A(H34C,H34D), C35(H35A,H35B), C35A(H35C,H35D), C36(H36A,H36B),
 C36A(H36C,H36D), C37(H37A,H37B), C37A(H37C,H37D), C38(H38A,H38B), C38(H38C,
 H38D), C45(H45A,H45B)
6.d Aromatic/amide H refined with riding coordinates:
 C10(H10), C11(H11), C13(H13), C14(H14), C14A(H14A), C13A(H13A), C11A(H11A),
 C10A(H10A), C29(H29), C28(H28), C26(H26), C25(H25), C29A(H29A), C28A(H28A),
 C26A(H26A), C25A(H25A), C40(H40), C41(H41), C43(H43), C44(H44)
6.e Fitted hexagon refined as free rotating group:
 C9(C10,C11,C12,C13,C14), C9A(C14A,C13A,C12A,C11A,C10A), C24(C29,C28,C27,C26,
 C25), C24A(C29A,C28A,C27A,C26A,C25A)
;
_olex2_submission_special_instructions 'No special instructions were received'

loop_
_space_group_symop_operation_xyz
'x, y, z'
'-x, -y, z'
'-x+1/2, y+1/2, -z'
'x+1/2, -y+1/2, -z'

loop_
_atom_site_label
_atom_site_type_symbol
_atom_site_fract_x
_atom_site_fract_y
_atom_site_fract_z
_atom_site_U_iso_or_equiv
_atom_site_adp_type
_atom_site_occupancy
_atom_site_site_symmetry_order
_atom_site_calc_flag
_atom_site_refinement_flags_posn
_atom_site_refinement_flags_adp
_atom_site_refinement_flags_occupancy
_atom_site_disorder_assembly
_atom_site_disorder_group
Cl1 Cl 0.7373(3) 0.61333(14) 0.4420(10) 0.1225(17) Uani 0.5 1 d . U P A -1
C46 C 0.6905(7) 0.6030(3) 0.163(3) 0.097(3) Uani 0.5 1 d . U P A -1
H46A H 0.671367 0.580795 0.174258 0.116 Uiso 0.5 1 calc R . P A -1
H46B H 0.647128 0.617347 0.140229 0.116 Uiso 0.5 1 calc R . P A -1
C47 C 0.7389(7) 0.6055(2) -0.038(2) 0.083(3) Uani 0.5 1 d . U P A -1
H47A H 0.780788 0.590241 -0.017499 0.100 Uiso 0.5 1 calc R . P A -1
H47B H 0.760384 0.627287 -0.041821 0.100 Uiso 0.5 1 calc R . P A -1
C48 C 0.7001(8) 0.5986(3) -0.286(3) 0.103(3) Uani 0.5 1 d . U P A -1
H48A H 0.677438 0.577111 -0.272381 0.124 Uiso 0.5 1 calc R . P A -1
H48B H 0.658134 0.613932 -0.298106 0.124 Uiso 0.5 1 calc R . P A -1
C49 C 0.7356(17) 0.5993(4) -0.502(4) 0.152(8) Uani 0.5 1 d . U P A -1
H49A H 0.707728 0.586190 -0.616453 0.227 Uiso 0.5 1 d R . P A -1
H49B H 0.786358 0.590780 -0.485163 0.227 Uiso 0.5 1 d R . P A -1
H49C H 0.738058 0.621380 -0.560133 0.227 Uiso 0.5 1 d R . P A -1
N1 N 0.83310(18) 0.50053(7) 0.1802(6) 0.0507(8) Uani 1 1 d . . . . .
N2 N 0.70485(18) 0.49457(8) 0.1009(6) 0.0517(8) Uani 1 1 d . U . . .
N3 N 0.4409(4) 0.6232(2) 0.3487(16) 0.0463(17) Uani 0.505(5) 1 d . U P B 1
N3A N 0.4616(7) 0.6353(2) 0.3636(18) 0.055(2) Uani 0.495(5) 1 d . U P B 2
N4 N 0.4865(4) 0.67158(18) 0.5170(16) 0.0424(17) Uani 0.505(5) 1 d . U P B 1
N4A N 0.5095(6) 0.6819(2) 0.5568(17) 0.0552(19) Uani 0.495(5) 1 d . U P B 2
N5 N 0.8887(4) 0.68589(19) 0.8042(15) 0.0372(16) Uani 0.505(5) 1 d . U P B 1
N5A N 0.9170(7) 0.6938(2) 0.803(2) 0.063(2) Uani 0.495(5) 1 d . U P B 2
N6 N 0.9836(11) 0.6472(5) 0.714(5) 0.041(2) Uani 0.505(5) 1 d . U P B 1
N6A N 0.9923(13) 0.6502(5) 0.708(6) 0.050(3) Uani 0.495(5) 1 d . U P B 2
C1 C 0.8145(2) 0.46687(8) 0.1477(8) 0.0510(10) Uani 1 1 d . . . . .
H1 H 0.798050 0.457835 0.303987 0.061 Uiso 1 1 calc R . . . .
C2 C 0.7477(3) 0.46906(10) -0.0147(8) 0.0586(10) Uani 1 1 d . . . . .
H2 H 0.764842 0.476861 -0.173962 0.070 Uiso 1 1 calc R . . . .
C3 C 0.7107(3) 0.43704(11) -0.0464(10) 0.0744(14) Uani 1 1 d . . . . .
H3A H 0.668228 0.438897 -0.158299 0.089 Uiso 1 1 calc R . . . .
H3B H 0.691551 0.429198 0.108235 0.089 Uiso 1 1 calc R . . . .
C4 C 0.7695(4) 0.41356(12) -0.1459(11) 0.0863(16) Uani 1 1 d . . . . .
H4A H 0.747310 0.391894 -0.153904 0.104 Uiso 1 1 calc R . . . .
H4B H 0.782753 0.420071 -0.310020 0.104 Uiso 1 1 calc R . . . .
C5 C 0.8403(3) 0.41230(10) 0.0048(11) 0.0775(15) Uani 1 1 d . . . . .
H5A H 0.828483 0.402632 0.161199 0.093 Uiso 1 1 calc R . . . .
H5B H 0.877563 0.398471 -0.075050 0.093 Uiso 1 1 calc R . . . .
C6 C 0.8738(3) 0.44529(9) 0.0432(9) 0.0635(12) Uani 1 1 d . . . . .
H6A H 0.916909 0.443867 0.153176 0.076 Uiso 1 1 calc R . . . .
H6B H 0.891596 0.454114 -0.110201 0.076 Uiso 1 1 calc R . . . .
C7 C 0.7601(2) 0.51630(10) 0.1974(13) 0.0808(17) Uani 1 1 d . . . . .
H7A H 0.748386 0.521278 0.365634 0.097 Uiso 1 1 calc R . . . .
H7B H 0.760345 0.536529 0.105825 0.097 Uiso 1 1 calc R . . . .
C8 C 0.6406(5) 0.5030(2) -0.0424(17) 0.055(2) Uani 0.505(5) 1 d . U P B 1
H8A H 0.612019 0.483428 -0.081516 0.066 Uiso 0.505(5) 1 calc R . P B 1
H8B H 0.657641 0.512755 -0.193576 0.066 Uiso 0.505(5) 1 calc R . P B 1
C8A C 0.6652(5) 0.51714(19) -0.0637(16) 0.0487(19) Uani 0.495(5) 1 d . U P B 2
H8AA H 0.702996 0.529812 -0.151062 0.058 Uiso 0.495(5) 1 calc R . P B 2
H8AB H 0.637009 0.504443 -0.182325 0.058 Uiso 0.495(5) 1 calc R . P B 2
C9 C 0.5892(3) 0.52686(11) 0.0911(8) 0.0466(17) Uani 0.505(5) 1 d . U P B 1
C10 C 0.5467(3) 0.54850(14) -0.0390(6) 0.059(2) Uani 0.505(5) 1 d G U P B 1
H10 H 0.550211 0.548936 -0.207738 0.071 Uiso 0.505(5) 1 calc R . P B 1
C11 C 0.4989(3) 0.56952(12) 0.0778(8) 0.0550(18) Uani 0.505(5) 1 d G U P B 1
H11 H 0.469856 0.584307 -0.011115 0.066 Uiso 0.505(5) 1 calc R . P B 1
C12 C 0.4937(3) 0.56888(11) 0.3247(8) 0.0415(16) Uani 0.505(5) 1 d G U P B 1
C13 C 0.5362(3) 0.54724(11) 0.4547(7) 0.0438(15) Uani 0.505(5) 1 d G U P B 1
H13 H 0.532678 0.546810 0.623480 0.053 Uiso 0.505(5) 1 calc R . P B 1
C14 C 0.5840(3) 0.52623(10) 0.3380(8) 0.0438(16) Uani 0.505(5) 1 d G U P B 1
H14 H 0.613033 0.511440 0.426861 0.053 Uiso 0.505(5) 1 calc R . P B 1
C9A C 0.6122(3) 0.53974(10) 0.0562(10) 0.0459(17) Uani 0.495(5) 1 d . U P B 2
C14A C 0.6120(3) 0.57216(11) 0.0015(9) 0.0555(19) Uani 0.495(5) 1 d G U P B 2
H14A H 0.647097 0.580463 -0.109333 0.067 Uiso 0.495(5) 1 calc R . P B 2
C13A C 0.5605(3) 0.59243(8) 0.1090(10) 0.0555(18) Uani 0.495(5) 1 d G U P B 2
H13A H 0.560438 0.614588 0.071673 0.067 Uiso 0.495(5) 1 calc R . P B 2
C12A C 0.5092(3) 0.58028(10) 0.2712(9) 0.0459(17) Uani 0.495(5) 1 d G U P B 2
C11A C 0.5093(3) 0.54786(11) 0.3259(9) 0.0457(16) Uani 0.495(5) 1 d G U P B 2
H11A H 0.474257 0.539559 0.436742 0.055 Uiso 0.495(5) 1 calc R . P B 2
C10A C 0.5608(3) 0.52759(8) 0.2184(10) 0.0456(17) Uani 0.495(5) 1 d G U P B 2
H10A H 0.560916 0.505433 0.255738 0.055 Uiso 0.495(5) 1 calc R . P B 2
C15 C 0.4398(6) 0.5918(2) 0.4502(19) 0.044(2) Uani 0.505(5) 1 d . U P B 1
H15A H 0.388440 0.583082 0.439899 0.053 Uiso 0.505(5) 1 calc R . P B 1
H15B H 0.453360 0.593214 0.620712 0.053 Uiso 0.505(5) 1 calc R . P B 1
C15A C 0.4512(7) 0.6016(3) 0.390(2) 0.054(2) Uani 0.495(5) 1 d . U P B 2
H15C H 0.401476 0.595939 0.324920 0.065 Uiso 0.495(5) 1 calc R . P B 2
H15D H 0.450458 0.596518 0.562189 0.065 Uiso 0.495(5) 1 calc R . P B 2
C16 C 0.3786(5) 0.6438(2) 0.430(2) 0.054(2) Uani 0.505(5) 1 d . U P B 1
H16 H 0.368300 0.638897 0.600805 0.065 Uiso 0.505(5) 1 calc R . P B 1
C16A C 0.4001(6) 0.6546(3) 0.447(3) 0.064(2) Uani 0.495(5) 1 d D U P B 2
H16A H 0.389245 0.648246 0.615600 0.077 Uiso 0.495(5) 1 calc R . P B 2
C17 C 0.4123(5) 0.6768(3) 0.416(2) 0.049(2) Uani 0.505(5) 1 d . U P B 1
H17 H 0.418860 0.682150 0.243331 0.059 Uiso 0.505(5) 1 calc R . P B 1
C17A C 0.4354(7) 0.6878(2) 0.452(2) 0.063(2) Uani 0.495(5) 1 d . U P B 2
H17A H 0.442404 0.695099 0.283670 0.076 Uiso 0.495(5) 1 calc R . P B 2
C18 C 0.3617(6) 0.7025(3) 0.526(3) 0.067(3) Uani 0.505(5) 1 d . U P B 1
H18A H 0.384751 0.723894 0.509611 0.080 Uiso 0.505(5) 1 calc R . P B 1
H18B H 0.353673 0.698106 0.697485 0.080 Uiso 0.505(5) 1 calc R . P B 1
C18A C 0.3866(7) 0.7118(3) 0.579(3) 0.078(3) Uani 0.495(5) 1 d . U P B 2
H18C H 0.409324 0.733337 0.570214 0.094 Uiso 0.495(5) 1 calc R . P B 2
H18D H 0.381508 0.705840 0.749104 0.094 Uiso 0.495(5) 1 calc R . P B 2
C19 C 0.2870(6) 0.7012(4) 0.391(3) 0.087(3) Uani 0.505(5) 1 d . U P B 1
H19A H 0.294837 0.708839 0.225818 0.105 Uiso 0.505(5) 1 calc R . P B 1
H19B H 0.250788 0.715671 0.468579 0.105 Uiso 0.505(5) 1 calc R . P B 1
C19A C 0.3101(9) 0.7119(3) 0.459(4) 0.100(4) Uani 0.495(5) 1 d . U P B 2
H19C H 0.276142 0.725918 0.551050 0.120 Uiso 0.495(5) 1 calc R . P B 2
H19D H 0.315240 0.721061 0.297669 0.120 Uiso 0.495(5) 1 calc R . P B 2
C20 C 0.2541(6) 0.6669(3) 0.383(3) 0.089(3) Uani 0.505(5) 1 d . U P B 1
H20A H 0.237685 0.661033 0.546125 0.107 Uiso 0.505(5) 1 calc R . P B 1
H20B H 0.209142 0.667074 0.280613 0.107 Uiso 0.505(5) 1 calc R . P B 1
C20A C 0.2751(8) 0.6789(4) 0.440(4) 0.103(4) Uani 0.495(5) 1 d D U P B 2
H20C H 0.227769 0.680548 0.349316 0.124 Uiso 0.495(5) 1 calc R . P B 2
H20D H 0.263052 0.670967 0.601147 0.124 Uiso 0.495(5) 1 calc R . P B 2
C21 C 0.3063(6) 0.6413(3) 0.294(3) 0.074(3) Uani 0.505(5) 1 d . U P B 1
H21A H 0.283881 0.619885 0.318776 0.088 Uiso 0.505(5) 1 calc R . P B 1
H21B H 0.315599 0.644164 0.121675 0.088 Uiso 0.505(5) 1 calc R . P B 1
C21A C 0.3279(8) 0.6540(3) 0.312(3) 0.088(3) Uani 0.495(5) 1 d . U P B 2
H21C H 0.305546 0.632329 0.316274 0.105 Uiso 0.495(5) 1 calc R . P B 2
H21D H 0.336112 0.660131 0.143820 0.105 Uiso 0.495(5) 1 calc R . P B 2
C22 C 0.5097(6) 0.64185(19) 0.399(2) 0.0467(19) Uani 0.505(5) 1 d . U P B 1
H22A H 0.543656 0.629493 0.502942 0.056 Uiso 0.505(5) 1 calc R . P B 1
H22B H 0.536265 0.646748 0.248311 0.056 Uiso 0.505(5) 1 calc R . P B 1
C22A C 0.5255(6) 0.6479(2) 0.508(2) 0.054(2) Uani 0.495(5) 1 d . U P B 2
H22C H 0.530068 0.635794 0.659040 0.064 Uiso 0.495(5) 1 calc R . P B 2
H22D H 0.572924 0.645710 0.418537 0.064 Uiso 0.495(5) 1 calc R . P B 2
C23 C 0.5383(5) 0.6974(3) 0.481(2) 0.043(2) Uani 0.505(5) 1 d . U P B 1
H23A H 0.515066 0.717451 0.537852 0.051 Uiso 0.505(5) 1 calc R . P B 1
H23B H 0.547265 0.699755 0.307644 0.051 Uiso 0.505(5) 1 calc R . P B 1
C23A C 0.5661(7) 0.7034(2) 0.468(2) 0.050(2) Uani 0.495(5) 1 d . U P B 2
H23C H 0.547783 0.725563 0.486453 0.060 Uiso 0.495(5) 1 calc R . P B 2
H23D H 0.572749 0.699329 0.295852 0.060 Uiso 0.495(5) 1 calc R . P B 2
C24 C 0.6135(2) 0.69323(14) 0.6052(10) 0.0350(15) Uani 0.505(5) 1 d . U P B 1
C29 C 0.6758(3) 0.70914(15) 0.5170(10) 0.0372(17) Uani 0.505(5) 1 d G U P B 1
H29 H 0.671545 0.722082 0.378624 0.045 Uiso 0.505(5) 1 calc R . P B 1
C28 C 0.7443(2) 0.70612(14) 0.6313(11) 0.0372(15) Uani 0.505(5) 1 d G U P B 1
H28 H 0.786903 0.716998 0.570990 0.045 Uiso 0.505(5) 1 calc R . P B 1
C27 C 0.7505(2) 0.68719(13) 0.8337(10) 0.0375(15) Uani 0.505(5) 1 d G U P B 1
C26 C 0.6882(3) 0.67127(13) 0.9219(8) 0.0402(15) Uani 0.505(5) 1 d G U P B 1
H26 H 0.692451 0.658333 1.060241 0.048 Uiso 0.505(5) 1 calc R . P B 1
C25 C 0.6197(2) 0.67429(13) 0.8076(9) 0.0432(16) Uani 0.505(5) 1 d G U P B 1
H25 H 0.577092 0.663417 0.867878 0.052 Uiso 0.505(5) 1 calc R . P B 1
C24A C 0.6416(4) 0.70074(16) 0.5886(10) 0.052(2) Uani 0.495(5) 1 d . U P B 2
C29A C 0.7053(4) 0.71207(18) 0.4751(9) 0.052(2) Uani 0.495(5) 1 d G U P B 2
H29A H 0.702074 0.720300 0.317761 0.062 Uiso 0.495(5) 1 calc R . P B 2
C28A C 0.7738(4) 0.71136(18) 0.5918(12) 0.055(2) Uani 0.495(5) 1 d G U P B 2
H28A H 0.817335 0.719103 0.514193 0.066 Uiso 0.495(5) 1 calc R . P B 2
C27A C 0.7785(4) 0.69932(17) 0.8220(11) 0.063(2) Uani 0.495(5) 1 d G U P B 2
C26A C 0.7148(5) 0.68799(17) 0.9355(9) 0.067(2) Uani 0.495(5) 1 d G U P B 2
H26A H 0.718007 0.679765 1.092776 0.081 Uiso 0.495(5) 1 calc R . P B 2
C25A C 0.6463(4) 0.68870(16) 0.8188(11) 0.063(2) Uani 0.495(5) 1 d G U P B 2
H25A H 0.602745 0.680961 0.896347 0.076 Uiso 0.495(5) 1 calc R . P B 2
C30 C 0.8256(4) 0.6859(2) 0.9647(14) 0.0399(15) Uani 0.505(5) 1 d . U P B 1
H30A H 0.829437 0.704509 1.072569 0.048 Uiso 0.505(5) 1 calc R . P B 1
H30B H 0.827284 0.666276 1.063598 0.048 Uiso 0.505(5) 1 calc R . P B 1
C30A C 0.8528(7) 0.7009(3) 0.9571(19) 0.075(2) Uani 0.495(5) 1 d . U P B 2
H30C H 0.858917 0.722514 1.025986 0.090 Uiso 0.495(5) 1 calc R . P B 2
H30D H 0.851700 0.685344 1.090039 0.090 Uiso 0.495(5) 1 calc R . P B 2
C31 C 0.9601(5) 0.6941(2) 0.920(2) 0.0404(18) Uani 0.505(5) 1 d . U P B 1
H31 H 0.963204 0.682939 1.076801 0.049 Uiso 0.505(5) 1 calc R . P B 1
C31A C 0.9897(8) 0.6973(2) 0.918(2) 0.061(2) Uani 0.495(5) 1 d . U P B 2
H31A H 0.986951 0.686056 1.074477 0.073 Uiso 0.495(5) 1 calc R . P B 2
C32 C 1.0153(5) 0.6791(3) 0.750(2) 0.039(2) Uani 0.505(5) 1 d . U P B 1
H32 H 1.014167 0.691001 0.595275 0.047 Uiso 0.505(5) 1 calc R . P B 1
C32A C 1.0408(8) 0.6785(3) 0.762(3) 0.057(2) Uani 0.495(5) 1 d . U P B 2
H32A H 1.047956 0.690703 0.610726 0.068 Uiso 0.495(5) 1 calc R . P B 2
C33 C 1.0941(6) 0.6804(3) 0.852(3) 0.047(2) Uani 0.505(5) 1 d . U P B 1
H33A H 1.130011 0.670744 0.738706 0.057 Uiso 0.505(5) 1 calc R . P B 1
H33B H 1.096381 0.668151 1.003079 0.057 Uiso 0.505(5) 1 calc R . P B 1
C33A C 1.1153(8) 0.6733(3) 0.869(3) 0.062(3) Uani 0.495(5) 1 d . U P B 2
H33C H 1.147413 0.660656 0.760755 0.074 Uiso 0.495(5) 1 calc R . P B 2
H33D H 1.110765 0.661704 1.022252 0.074 Uiso 0.495(5) 1 calc R . P B 2
C34 C 1.1142(5) 0.7153(2) 0.897(2) 0.054(2) Uani 0.505(5) 1 d . U P B 1
H34A H 1.163922 0.716389 0.973664 0.064 Uiso 0.505(5) 1 calc R . P B 1
H34B H 1.117475 0.726614 0.742513 0.064 Uiso 0.505(5) 1 calc R . P B 1
C34A C 1.1483(9) 0.7067(3) 0.909(2) 0.079(3) Uani 0.495(5) 1 d . U P B 2
H34C H 1.197567 0.704534 0.987537 0.094 Uiso 0.495(5) 1 calc R . P B 2
H34D H 1.156556 0.716991 0.752187 0.094 Uiso 0.495(5) 1 calc R . P B 2
C35 C 1.0576(6) 0.7323(2) 1.054(2) 0.050(2) Uani 0.505(5) 1 d . U P B 1
H35A H 1.071139 0.755224 1.065963 0.060 Uiso 0.505(5) 1 calc R . P B 1
H35B H 1.059566 0.723091 1.216370 0.060 Uiso 0.505(5) 1 calc R . P B 1
C35A C 1.0998(10) 0.7278(3) 1.057(3) 0.083(3) Uani 0.495(5) 1 d . U P B 2
H35C H 1.097688 0.719089 1.220306 0.100 Uiso 0.495(5) 1 calc R . P B 2
H35D H 1.122903 0.749286 1.065441 0.100 Uiso 0.495(5) 1 calc R . P B 2
C36 C 0.9764(5) 0.72937(18) 0.9557(16) 0.0426(17) Uani 0.505(5) 1 d . U P B 1
H36A H 0.940381 0.738704 1.070115 0.051 Uiso 0.505(5) 1 calc R . P B 1
H36B H 0.971846 0.740967 0.802733 0.051 Uiso 0.505(5) 1 calc R . P B 1
C36A C 1.0222(11) 0.7312(2) 0.964(3) 0.080(3) Uani 0.495(5) 1 d . U P B 2
H36C H 1.022399 0.743696 0.814900 0.096 Uiso 0.495(5) 1 calc R . P B 2
H36D H 0.990874 0.742568 1.082311 0.096 Uiso 0.495(5) 1 calc R . P B 2
C37 C 0.9012(7) 0.6553(3) 0.672(2) 0.042(2) Uani 0.505(5) 1 d . U P B 1
H37A H 0.890908 0.658122 0.500426 0.050 Uiso 0.505(5) 1 calc R . P B 1
H37B H 0.868498 0.638184 0.735089 0.050 Uiso 0.505(5) 1 calc R . P B 1
C37A C 0.9162(9) 0.6606(3) 0.721(3) 0.057(3) Uani 0.495(5) 1 d . U P B 2
H37C H 0.887690 0.647003 0.832960 0.069 Uiso 0.495(5) 1 calc R . P B 2
H37D H 0.892447 0.659109 0.561739 0.069 Uiso 0.495(5) 1 calc R . P B 2
C38 C 1.0129(2) 0.63201(9) 0.4983(7) 0.0497(9) Uani 1 1 d . U . . .
H38A H 1.067740 0.629451 0.511475 0.060 Uiso 0.505(5) 1 calc R . P B 1
H38B H 1.002208 0.645621 0.358127 0.060 Uiso 0.505(5) 1 calc R . P B 1
H38C H 1.067726 0.628867 0.500713 0.060 Uiso 0.495(5) 1 calc R . P B 2
H38D H 1.001053 0.645116 0.356414 0.060 Uiso 0.495(5) 1 calc R . P B 2
C39 C 0.9768(2) 0.59997(8) 0.4676(6) 0.0437(8) Uani 1 1 d . . . . .
C40 C 0.9408(2) 0.59155(9) 0.2593(7) 0.0493(9) Uani 1 1 d . . . . .
H40 H 0.937703 0.606645 0.133270 0.059 Uiso 1 1 calc R . . . .
C41 C 0.9090(2) 0.56166(9) 0.2300(8) 0.0525(10) Uani 1 1 d . . . . .
H41 H 0.884783 0.556559 0.084380 0.063 Uiso 1 1 calc R . . . .
C42 C 0.9121(2) 0.53898(8) 0.4107(7) 0.0472(9) Uani 1 1 d . . . . .
C43 C 0.9478(3) 0.54738(9) 0.6173(8) 0.0602(11) Uani 1 1 d . . . . .
H43 H 0.950769 0.532267 0.743179 0.072 Uiso 1 1 calc R . . . .
C44 C 0.9797(3) 0.57727(9) 0.6477(7) 0.0564(11) Uani 1 1 d . . . . .
H44 H 1.003937 0.582291 0.793525 0.068 Uiso 1 1 calc R . . . .
C45 C 0.8798(3) 0.50575(9) 0.3882(8) 0.0564(10) Uani 1 1 d . . . . .
H45A H 0.921603 0.490234 0.384015 0.068 Uiso 1 1 calc R . . . .
H45B H 0.849912 0.501150 0.532418 0.068 Uiso 1 1 calc R . . . .

loop_
_atom_site_aniso_label
_atom_site_aniso_U_11
_atom_site_aniso_U_22
_atom_site_aniso_U_33
_atom_site_aniso_U_23
_atom_site_aniso_U_13
_atom_site_aniso_U_12
Cl1 0.116(3) 0.143(5) 0.109(3) -0.023(3) 0.032(2) -0.020(3)
C46 0.097(7) 0.079(6) 0.114(7) 0.011(6) 0.017(5) 0.001(5)
C47 0.100(6) 0.042(4) 0.107(6) 0.009(4) 0.014(5) 0.011(4)
C48 0.118(8) 0.080(6) 0.111(6) 0.012(6) 0.003(6) 0.011(6)
C49 0.275(19) 0.079(10) 0.101(8) -0.033(8) 0.036(10) 0.028(11)
N1 0.0524(18) 0.0344(14) 0.065(2) 0.0080(15) 0.0057(16) 0.0095(13)
N2 0.0533(18) 0.0564(19) 0.0455(17) -0.0052(15) -0.0024(14) 0.0097(15)
N3 0.039(3) 0.035(3) 0.065(4) 0.009(3) 0.000(3) -0.001(2)
N3A 0.062(4) 0.034(4) 0.069(4) 0.008(3) 0.003(4) 0.008(3)
N4 0.034(3) 0.034(3) 0.059(4) 0.002(3) -0.003(3) 0.003(2)
N4A 0.077(4) 0.032(3) 0.056(4) 0.006(3) 0.017(3) 0.009(3)
N5 0.042(3) 0.034(3) 0.035(3) 0.002(3) 0.002(2) -0.001(2)
N5A 0.099(5) 0.037(4) 0.052(4) -0.001(3) -0.010(4) 0.021(4)
N6 0.044(4) 0.038(4) 0.043(4) 0.006(4) 0.000(3) 0.002(3)
N6A 0.077(6) 0.029(4) 0.043(4) 0.010(3) 0.005(5) 0.007(3)
C1 0.059(2) 0.0380(18) 0.056(2) 0.0093(17) 0.0098(19) 0.0067(17)
C2 0.073(3) 0.053(2) 0.049(2) 0.0001(19) 0.007(2) 0.011(2)
C3 0.083(3) 0.071(3) 0.068(3) -0.020(3) 0.003(3) 0.000(2)
C4 0.118(5) 0.064(3) 0.076(4) -0.022(3) 0.011(3) 0.001(3)
C5 0.097(4) 0.048(2) 0.087(4) -0.001(2) 0.032(3) 0.011(2)
C6 0.073(3) 0.042(2) 0.075(3) 0.005(2) 0.022(2) 0.0147(19)
C7 0.051(2) 0.038(2) 0.153(5) 0.001(3) 0.004(3) 0.0030(18)
C8 0.058(4) 0.060(5) 0.047(4) -0.008(4) -0.009(3) 0.008(3)
C8A 0.068(5) 0.038(4) 0.041(4) -0.001(3) -0.005(3) -0.006(3)
C9 0.051(4) 0.048(4) 0.041(3) -0.003(3) -0.012(3) 0.002(3)
C10 0.062(4) 0.071(4) 0.045(4) 0.003(3) -0.010(3) 0.016(3)
C11 0.056(4) 0.064(4) 0.044(3) 0.011(3) -0.005(3) 0.012(3)
C12 0.042(3) 0.039(3) 0.044(3) 0.008(3) -0.003(3) -0.003(3)
C13 0.054(4) 0.036(3) 0.041(3) 0.004(3) -0.004(3) 0.001(2)
C14 0.054(4) 0.037(3) 0.041(3) -0.003(3) -0.009(3) 0.000(3)
C9A 0.057(4) 0.043(3) 0.038(4) 0.004(3) -0.009(3) -0.003(3)
C14A 0.075(5) 0.045(3) 0.046(4) 0.010(3) 0.004(3) 0.002(3)
C13A 0.077(4) 0.038(3) 0.051(4) 0.008(3) 0.000(3) 0.003(3)
C12A 0.058(4) 0.034(3) 0.046(4) 0.007(3) -0.014(3) 0.001(2)
C11A 0.050(4) 0.032(3) 0.055(4) 0.003(3) -0.005(3) -0.005(3)
C10A 0.055(4) 0.033(3) 0.048(4) 0.003(3) -0.005(3) -0.002(3)
C15 0.046(4) 0.037(4) 0.051(4) 0.008(3) 0.000(3) 0.000(3)
C15A 0.065(5) 0.035(4) 0.062(6) 0.004(4) -0.005(4) 0.003(3)
C16 0.037(3) 0.042(4) 0.084(5) 0.005(4) -0.002(3) 0.004(3)
C16A 0.064(4) 0.037(4) 0.093(6) 0.020(4) 0.015(4) 0.012(3)
C17 0.032(3) 0.041(4) 0.073(5) 0.001(4) -0.005(3) 0.005(3)
C17A 0.074(4) 0.036(4) 0.078(6) 0.021(4) 0.018(4) 0.011(3)
C18 0.040(4) 0.051(5) 0.109(7) -0.014(5) -0.002(4) 0.009(3)
C18A 0.074(6) 0.052(5) 0.109(8) 0.014(5) 0.025(5) 0.018(4)
C19 0.044(4) 0.061(5) 0.156(9) -0.021(6) -0.020(5) 0.018(4)
C19A 0.084(6) 0.064(6) 0.151(10) 0.011(6) 0.004(6) 0.024(5)
C20 0.049(5) 0.064(6) 0.155(9) -0.017(6) -0.026(5) 0.013(4)
C20A 0.079(6) 0.066(6) 0.166(10) 0.008(7) -0.003(7) 0.025(5)
C21 0.045(4) 0.053(5) 0.123(7) -0.007(5) -0.020(4) 0.004(3)
C21A 0.071(5) 0.054(6) 0.138(8) 0.018(6) -0.004(5) 0.016(4)
C22 0.038(3) 0.035(3) 0.067(5) -0.002(3) 0.002(4) 0.003(3)
C22A 0.065(5) 0.033(3) 0.063(5) 0.004(3) 0.006(4) 0.006(3)
C23 0.039(3) 0.036(4) 0.054(5) 0.004(3) -0.004(3) 0.001(3)
C23A 0.079(4) 0.030(4) 0.041(4) -0.001(3) 0.011(4) 0.006(4)
C24 0.037(3) 0.027(3) 0.041(3) -0.001(2) 0.003(2) 0.003(3)
C29 0.043(3) 0.031(3) 0.037(4) 0.005(3) 0.003(3) 0.002(3)
C28 0.040(3) 0.031(3) 0.041(3) 0.003(3) 0.005(3) 0.002(3)
C27 0.043(3) 0.032(3) 0.038(3) 0.003(3) 0.001(2) -0.004(2)
C26 0.046(3) 0.039(3) 0.036(3) 0.006(3) 0.001(2) -0.006(3)
C25 0.045(3) 0.039(4) 0.046(3) 0.006(3) -0.001(3) -0.005(3)
C24A 0.085(4) 0.032(4) 0.039(3) -0.003(3) 0.006(3) 0.017(4)
C29A 0.078(5) 0.036(4) 0.040(4) -0.003(3) -0.001(3) 0.016(4)
C28A 0.082(5) 0.044(4) 0.039(3) -0.005(3) -0.006(3) 0.021(4)
C27A 0.104(5) 0.049(4) 0.035(3) -0.010(3) -0.006(3) 0.037(4)
C26A 0.113(5) 0.053(5) 0.036(4) -0.004(4) 0.003(3) 0.038(4)
C25A 0.106(5) 0.045(4) 0.039(3) 0.001(3) 0.010(3) 0.030(4)
C30 0.042(3) 0.043(4) 0.034(3) 0.005(3) 0.003(2) -0.002(3)
C30A 0.107(5) 0.070(6) 0.048(4) -0.002(4) -0.014(4) 0.040(4)
C31 0.044(3) 0.036(3) 0.041(4) 0.005(3) 0.002(3) -0.004(3)
C31A 0.102(5) 0.031(3) 0.049(4) 0.011(3) -0.010(5) 0.008(4)
C32 0.042(3) 0.035(3) 0.041(4) 0.013(3) 0.001(3) 0.002(3)
C32A 0.091(6) 0.032(3) 0.048(5) 0.016(3) -0.004(5) 0.000(4)
C33 0.045(4) 0.042(4) 0.055(5) 0.022(4) -0.005(4) -0.001(3)
C33A 0.088(6) 0.039(4) 0.059(6) 0.020(4) -0.004(5) -0.006(4)
C34 0.048(4) 0.043(4) 0.070(5) 0.018(4) -0.004(4) -0.003(3)
C34A 0.116(7) 0.047(4) 0.072(6) 0.019(4) -0.005(6) -0.022(4)
C35 0.045(4) 0.043(4) 0.061(5) 0.013(4) -0.011(4) -0.006(3)
C35A 0.134(8) 0.043(4) 0.072(6) 0.011(4) -0.013(6) -0.017(5)
C36 0.043(4) 0.037(3) 0.048(4) 0.005(3) -0.004(3) -0.004(3)
C36A 0.134(7) 0.033(3) 0.074(6) 0.011(4) -0.011(7) -0.004(5)
C37 0.046(4) 0.038(4) 0.042(5) -0.001(3) -0.003(3) 0.008(3)
C37A 0.078(6) 0.039(4) 0.054(6) -0.003(4) 0.000(5) 0.012(4)
C38 0.058(2) 0.0472(19) 0.0440(18) 0.0040(14) 0.0021(17) 0.0064(16)
C39 0.052(2) 0.0415(18) 0.0376(19) 0.0000(15) 0.0033(16) 0.0146(15)
C40 0.061(2) 0.046(2) 0.041(2) 0.0144(17) -0.0028(18) 0.0024(18)
C41 0.059(2) 0.051(2) 0.047(2) 0.0087(18) -0.0032(19) 0.0012(18)
C42 0.056(2) 0.0406(18) 0.045(2) 0.0049(16) 0.0098(18) 0.0147(16)
C43 0.097(3) 0.041(2) 0.043(2) 0.0102(18) 0.004(2) 0.019(2)
C44 0.083(3) 0.043(2) 0.043(2) 0.0010(16) -0.007(2) 0.0157(19)
C45 0.072(3) 0.042(2) 0.056(2) 0.0130(18) 0.011(2) 0.0132(18)

loop_
_atom_type_symbol
_atom_type_description
_atom_type_scat_dispersion_real
_atom_type_scat_dispersion_imag
_atom_type_scat_source
C C 0.0181 0.0091 'International Tables Vol C Tables 4.2.6.8 and 6.1.1.4'
H H 0.0000 0.0000 'International Tables Vol C Tables 4.2.6.8 and 6.1.1.4'
Cl Cl 0.3639 0.7018 'International Tables Vol C Tables 4.2.6.8 and 6.1.1.4'
N N 0.0311 0.0180 'International Tables Vol C Tables 4.2.6.8 and 6.1.1.4'

loop_
_geom_angle_atom_site_label_1
_geom_angle_atom_site_label_2
_geom_angle_atom_site_label_3
_geom_angle
_geom_angle_site_symmetry_1
_geom_angle_site_symmetry_3
_geom_angle_publ_flag
Cl1 C46 H46A 109.1 . . ?
Cl1 C46 H46B 109.1 . . ?
H46A C46 H46B 107.8 . . ?
C47 C46 Cl1 112.5(9) . . ?
C47 C46 H46A 109.1 . . ?
C47 C46 H46B 109.1 . . ?
C46 C47 H47A 108.6 . . ?
C46 C47 H47B 108.6 . . ?
C46 C47 C48 114.6(11) . . ?
H47A C47 H47B 107.6 . . ?
C48 C47 H47A 108.6 . . ?
C48 C47 H47B 108.6 . . ?
C47 C48 H48A 106.1 . . ?
C47 C48 H48B 106.1 . . ?
H48A C48 H48B 106.3 . . ?
C49 C48 C47 125.0(18) . . ?
C49 C48 H48A 106.1 . . ?
C49 C48 H48B 106.1 . . ?
C48 C49 H49A 109.4 . . ?
C48 C49 H49B 109.5 . . ?
C48 C49 H49C 109.5 . . ?
H49A C49 H49B 109.4 . . ?
H49A C49 H49C 109.5 . . ?
H49B C49 H49C 109.5 . . ?
C1 N1 C7 103.8(3) . . ?
C45 N1 C1 112.2(3) . . ?
C45 N1 C7 113.1(4) . . ?
C2 N2 C8A 115.7(4) . . ?
C7 N2 C2 105.4(3) . . ?
C7 N2 C8A 99.2(5) . . ?
C8 N2 C2 110.3(5) . . ?
C8 N2 C7 126.7(5) . . ?
C15 N3 C16 113.7(8) . . ?
C15 N3 C22 114.7(8) . . ?
C16 N3 C22 105.1(7) . . ?
C15A N3A C16A 114.7(10) . . ?
C15A N3A C22A 112.9(8) . . ?
C16A N3A C22A 102.2(8) . . ?
C17 N4 C22 101.9(7) . . ?
C23 N4 C17 114.8(7) . . ?
C23 N4 C22 112.8(7) . . ?
C17A N4A C22A 105.2(9) . . ?
C23A N4A C17A 112.9(8) . . ?
C23A N4A C22A 113.6(8) . . ?
C30 N5 C31 113.8(7) . . ?
C30 N5 C37 115.2(7) . . ?
C31 N5 C37 106.8(7) . . ?
C31A N5A C30A 114.7(10) . . ?
C31A N5A C37A 104.1(9) . . ?
C37A N5A C30A 111.7(11) . . ?
C32 N6 C37 101.0(13) . . ?
C32 N6 C38 111.7(16) . . ?
C38 N6 C37 108.3(17) . . ?
C37A N6A C32A 107.7(15) . . ?
C37A N6A C38 116(2) . . ?
C38 N6A C32A 115.4(17) . . ?
N1 C1 H1 108.8 . . ?
N1 C1 C2 101.5(3) . . ?
N1 C1 C6 117.6(3) . . ?
C2 C1 H1 108.8 . . ?
C2 C1 C6 111.0(4) . . ?
C6 C1 H1 108.8 . . ?
N2 C2 C1 101.0(3) . . ?
N2 C2 H2 108.6 . . ?
N2 C2 C3 118.0(4) . . ?
C1 C2 H2 108.6 . . ?
C3 C2 C1 111.5(4) . . ?
C3 C2 H2 108.6 . . ?
C2 C3 H3A 110.1 . . ?
C2 C3 H3B 110.1 . . ?
C2 C3 C4 108.0(4) . . ?
H3A C3 H3B 108.4 . . ?
C4 C3 H3A 110.1 . . ?
C4 C3 H3B 110.1 . . ?
C3 C4 H4A 109.0 . . ?
C3 C4 H4B 109.0 . . ?
H4A C4 H4B 107.8 . . ?
C5 C4 C3 112.8(4) . . ?
C5 C4 H4A 109.0 . . ?
C5 C4 H4B 109.0 . . ?
C4 C5 H5A 109.2 . . ?
C4 C5 H5B 109.2 . . ?
H5A C5 H5B 107.9 . . ?
C6 C5 C4 112.0(4) . . ?
C6 C5 H5A 109.2 . . ?
C6 C5 H5B 109.2 . . ?
C1 C6 C5 108.6(4) . . ?
C1 C6 H6A 110.0 . . ?
C1 C6 H6B 110.0 . . ?
C5 C6 H6A 110.0 . . ?
C5 C6 H6B 110.0 . . ?
H6A C6 H6B 108.3 . . ?
N1 C7 H7A 110.2 . . ?
N1 C7 H7B 110.2 . . ?
N2 C7 N1 107.5(3) . . ?
N2 C7 H7A 110.2 . . ?
N2 C7 H7B 110.2 . . ?
H7A C7 H7B 108.5 . . ?
N2 C8 H8A 109.4 . . ?
N2 C8 H8B 109.4 . . ?
N2 C8 C9 111.1(6) . . ?
H8A C8 H8B 108.0 . . ?
C9 C8 H8A 109.4 . . ?
C9 C8 H8B 109.4 . . ?
N2 C8A H8AA 108.6 . . ?
N2 C8A H8AB 108.6 . . ?
H8AA C8A H8AB 107.5 . . ?
C9A C8A N2 114.8(6) . . ?
C9A C8A H8AA 108.6 . . ?
C9A C8A H8AB 108.6 . . ?
C10 C9 C8 119.3(4) . . ?
C10 C9 C14 120.0 . . ?
C14 C9 C8 120.7(5) . . ?
C9 C10 H10 120.0 . . ?
C11 C10 C9 120.0 . . ?
C11 C10 H10 120.0 . . ?
C10 C11 H11 120.0 . . ?
C12 C11 C10 120.0 . . ?
C12 C11 H11 120.0 . . ?
C11 C12 C15 119.3(5) . . ?
C13 C12 C11 120.0 . . ?
C13 C12 C15 120.7(5) . . ?
C12 C13 H13 120.0 . . ?
C12 C13 C14 120.0 . . ?
C14 C13 H13 120.0 . . ?
C9 C14 H14 120.0 . . ?
C13 C14 C9 120.0 . . ?
C13 C14 H14 120.0 . . ?
C14A C9A C8A 121.1(5) . . ?
C14A C9A C10A 120.0 . . ?
C10A C9A C8A 118.8(4) . . ?
C9A C14A H14A 120.0 . . ?
C13A C14A C9A 120.0 . . ?
C13A C14A H14A 120.0 . . ?
C14A C13A H13A 120.0 . . ?
C14A C13A C12A 120.0 . . ?
C12A C13A H13A 120.0 . . ?
C13A C12A C11A 120.0 . . ?
C13A C12A C15A 121.7(5) . . ?
C11A C12A C15A 118.3(5) . . ?
C12A C11A H11A 120.0 . . ?
C12A C11A C10A 120.0 . . ?
C10A C11A H11A 120.0 . . ?
C9A C10A H10A 120.0 . . ?
C11A C10A C9A 120.0 . . ?
C11A C10A H10A 120.0 . . ?
N3 C15 C12 112.4(7) . . ?
N3 C15 H15A 109.1 . . ?
N3 C15 H15B 109.1 . . ?
C12 C15 H15A 109.1 . . ?
C12 C15 H15B 109.1 . . ?
H15A C15 H15B 107.8 . . ?
N3A C15A C12A 116.3(9) . . ?
N3A C15A H15C 108.2 . . ?
N3A C15A H15D 108.2 . . ?
C12A C15A H15C 108.2 . . ?
C12A C15A H15D 108.2 . . ?
H15C C15A H15D 107.4 . . ?
N3 C16 H16 108.3 . . ?
N3 C16 C17 102.5(7) . . ?
N3 C16 C21 116.7(9) . . ?
C17 C16 H16 108.3 . . ?
C21 C16 H16 108.3 . . ?
C21 C16 C17 112.5(8) . . ?
N3A C16A H16A 107.9 . . ?
N3A C16A C17A 101.4(9) . . ?
N3A C16A C21A 118.8(11) . . ?
C17A C16A H16A 107.9 . . ?
C21A C16A H16A 107.9 . . ?
C21A C16A C17A 112.4(9) . . ?
N4 C17 C16 101.9(7) . . ?
N4 C17 H17 107.7 . . ?
N4 C17 C18 118.8(8) . . ?
C16 C17 H17 107.7 . . ?
C16 C17 C18 112.5(8) . . ?
C18 C17 H17 107.7 . . ?
N4A C17A C16A 103.2(8) . . ?
N4A C17A H17A 108.4 . . ?
N4A C17A C18A 116.2(11) . . ?
C16A C17A H17A 108.4 . . ?
C18A C17A C16A 111.9(9) . . ?
C18A C17A H17A 108.4 . . ?
C17 C18 H18A 110.4 . . ?
C17 C18 H18B 110.4 . . ?
C17 C18 C19 106.7(9) . . ?
H18A C18 H18B 108.6 . . ?
C19 C18 H18A 110.4 . . ?
C19 C18 H18B 110.4 . . ?
C17A C18A H18C 110.1 . . ?
C17A C18A H18D 110.1 . . ?
C17A C18A C19A 108.1(12) . . ?
H18C C18A H18D 108.4 . . ?
C19A C18A H18C 110.1 . . ?
C19A C18A H18D 110.1 . . ?
C18 C19 H19A 109.2 . . ?
C18 C19 H19B 109.2 . . ?
C18 C19 C20 112.1(11) . . ?
H19A C19 H19B 107.9 . . ?
C20 C19 H19A 109.2 . . ?
C20 C19 H19B 109.2 . . ?
C18A C19A H19C 108.9 . . ?
C18A C19A H19D 108.9 . . ?
H19C C19A H19D 107.7 . . ?
C20A C19A C18A 113.6(11) . . ?
C20A C19A H19C 108.9 . . ?
C20A C19A H19D 108.9 . . ?
C19 C20 H20A 108.4 . . ?
C19 C20 H20B 108.4 . . ?
H20A C20 H20B 107.5 . . ?
C21 C20 C19 115.4(10) . . ?
C21 C20 H20A 108.4 . . ?
C21 C20 H20B 108.4 . . ?
C19A C20A H20C 109.1 . . ?
C19A C20A H20D 109.1 . . ?
C19A C20A C21A 112.7(12) . . ?
H20C C20A H20D 107.8 . . ?
C21A C20A H20C 109.1 . . ?
C21A C20A H20D 109.1 . . ?
C16 C21 C20 108.3(10) . . ?
C16 C21 H21A 110.0 . . ?
C16 C21 H21B 110.0 . . ?
C20 C21 H21A 110.0 . . ?
C20 C21 H21B 110.0 . . ?
H21A C21 H21B 108.4 . . ?
C16A C21A C20A 105.9(12) . . ?
C16A C21A H21C 110.6 . . ?
C16A C21A H21D 110.6 . . ?
C20A C21A H21C 110.6 . . ?
C20A C21A H21D 110.6 . . ?
H21C C21A H21D 108.7 . . ?
N3 C22 H22A 110.3 . . ?
N3 C22 H22B 110.3 . . ?
N4 C22 N3 107.2(8) . . ?
N4 C22 H22A 110.3 . . ?
N4 C22 H22B 110.3 . . ?
H22A C22 H22B 108.5 . . ?
N3A C22A H22C 110.4 . . ?
N3A C22A H22D 110.4 . . ?
N4A C22A N3A 106.8(8) . . ?
N4A C22A H22C 110.4 . . ?
N4A C22A H22D 110.4 . . ?
H22C C22A H22D 108.6 . . ?
N4 C23 H23A 108.6 . . ?
N4 C23 H23B 108.6 . . ?
N4 C23 C24 114.7(8) . . ?
H23A C23 H23B 107.6 . . ?
C24 C23 H23A 108.6 . . ?
C24 C23 H23B 108.6 . . ?
N4A C23A H23C 108.4 . . ?
N4A C23A H23D 108.4 . . ?
N4A C23A C24A 115.3(8) . . ?
H23C C23A H23D 107.5 . . ?
C24A C23A H23C 108.4 . . ?
C24A C23A H23D 108.4 . . ?
C29 C24 C23 119.3(5) . . ?
C29 C24 C25 120.0 . . ?
C25 C24 C23 120.7(6) . . ?
C24 C29 H29 120.0 . . ?
C24 C29 C28 120.0 . . ?
C28 C29 H29 120.0 . . ?
C29 C28 H28 120.0 . . ?
C29 C28 C27 120.0 . . ?
C27 C28 H28 120.0 . . ?
C28 C27 C26 120.0 . . ?
C28 C27 C30 118.9(4) . . ?
C26 C27 C30 121.0(4) . . ?
C27 C26 H26 120.0 . . ?
C25 C26 C27 120.0 . . ?
C25 C26 H26 120.0 . . ?
C24 C25 H25 120.0 . . ?
C26 C25 C24 120.0 . . ?
C26 C25 H25 120.0 . . ?
C29A C24A C23A 120.2(5) . . ?
C29A C24A C25A 120.0 . . ?
C25A C24A C23A 119.7(6) . . ?
C24A C29A H29A 120.0 . . ?
C24A C29A C28A 120.0 . . ?
C28A C29A H29A 120.0 . . ?
C29A C28A H28A 120.0 . . ?
C27A C28A C29A 120.0 . . ?
C27A C28A H28A 120.0 . . ?
C28A C27A C26A 120.0 . . ?
C28A C27A C30A 119.9(6) . . ?
C26A C27A C30A 120.0(6) . . ?
C27A C26A H26A 120.0 . . ?
C25A C26A C27A 120.0 . . ?
C25A C26A H26A 120.0 . . ?
C24A C25A H25A 120.0 . . ?
C26A C25A C24A 120.0 . . ?
C26A C25A H25A 120.0 . . ?
N5 C30 C27 112.7(6) . . ?
N5 C30 H30A 109.1 . . ?
N5 C30 H30B 109.1 . . ?
C27 C30 H30A 109.1 . . ?
C27 C30 H30B 109.1 . . ?
H30A C30 H30B 107.8 . . ?
N5A C30A C27A 112.2(9) . . ?
N5A C30A H30C 109.2 . . ?
N5A C30A H30D 109.2 . . ?
C27A C30A H30C 109.2 . . ?
C27A C30A H30D 109.2 . . ?
H30C C30A H30D 107.9 . . ?
N5 C31 H31 109.1 . . ?
N5 C31 C32 101.0(8) . . ?
N5 C31 C36 116.9(8) . . ?
C32 C31 H31 109.1 . . ?
C32 C31 C36 111.3(8) . . ?
C36 C31 H31 109.1 . . ?
N5A C31A H31A 107.3 . . ?
N5A C31A C32A 103.7(10) . . ?
N5A C31A C36A 120.0(10) . . ?
C32A C31A H31A 107.3 . . ?
C32A C31A C36A 110.5(11) . . ?
C36A C31A H31A 107.3 . . ?
N6 C32 C31 102.3(11) . . ?
N6 C32 H32 109.2 . . ?
N6 C32 C33 116.2(12) . . ?
C31 C32 H32 109.2 . . ?
C31 C32 C33 110.6(9) . . ?
C33 C32 H32 109.2 . . ?
N6A C32A H32A 107.8 . . ?
C31A C32A N6A 100.3(13) . . ?
C31A C32A H32A 107.8 . . ?
C33A C32A N6A 119.2(14) . . ?
C33A C32A C31A 113.1(12) . . ?
C33A C32A H32A 107.8 . . ?
C32 C33 H33A 110.1 . . ?
C32 C33 H33B 110.1 . . ?
C32 C33 C34 108.2(8) . . ?
H33A C33 H33B 108.4 . . ?
C34 C33 H33A 110.1 . . ?
C34 C33 H33B 110.1 . . ?
C32A C33A H33C 110.6 . . ?
C32A C33A H33D 110.6 . . ?
C32A C33A C34A 105.8(10) . . ?
H33C C33A H33D 108.7 . . ?
C34A C33A H33C 110.6 . . ?
C34A C33A H33D 110.6 . . ?
C33 C34 H34A 109.0 . . ?
C33 C34 H34B 109.0 . . ?
H34A C34 H34B 107.8 . . ?
C35 C34 C33 112.8(8) . . ?
C35 C34 H34A 109.0 . . ?
C35 C34 H34B 109.0 . . ?
C33A C34A H34C 108.9 . . ?
C33A C34A H34D 108.9 . . ?
H34C C34A H34D 107.7 . . ?
C35A C34A C33A 113.3(11) . . ?
C35A C34A H34C 108.9 . . ?
C35A C34A H34D 108.9 . . ?
C34 C35 H35A 109.2 . . ?
C34 C35 H35B 109.2 . . ?
C34 C35 C36 112.2(9) . . ?
H35A C35 H35B 107.9 . . ?
C36 C35 H35A 109.2 . . ?
C36 C35 H35B 109.2 . . ?
C34A C35A H35C 108.8 . . ?
C34A C35A H35D 108.8 . . ?
H35C C35A H35D 107.7 . . ?
C36A C35A C34A 113.9(12) . . ?
C36A C35A H35C 108.8 . . ?
C36A C35A H35D 108.8 . . ?
C31 C36 C35 107.6(7) . . ?
C31 C36 H36A 110.2 . . ?
C31 C36 H36B 110.2 . . ?
C35 C36 H36A 110.2 . . ?
C35 C36 H36B 110.2 . . ?
H36A C36 H36B 108.5 . . ?
C31A C36A H36C 109.9 . . ?
C31A C36A H36D 109.9 . . ?
C35A C36A C31A 108.8(10) . . ?
C35A C36A H36C 109.9 . . ?
C35A C36A H36D 109.9 . . ?
H36C C36A H36D 108.3 . . ?
N5 C37 N6 104.9(10) . . ?
N5 C37 H37A 110.8 . . ?
N5 C37 H37B 110.8 . . ?
N6 C37 H37A 110.8 . . ?
N6 C37 H37B 110.8 . . ?
H37A C37 H37B 108.8 . . ?
N5A C37A H37C 110.3 . . ?
N5A C37A H37D 110.3 . . ?
N6A C37A N5A 107.0(12) . . ?
N6A C37A H37C 110.3 . . ?
N6A C37A H37D 110.3 . . ?
H37C C37A H37D 108.6 . . ?
N6 C38 H38A 109.8 . . ?
N6 C38 H38B 109.8 . . ?
N6 C38 C39 109.2(8) . . ?
N6A C38 H38C 108.1 . . ?
N6A C38 H38D 108.1 . . ?
N6A C38 C39 116.9(9) . . ?
H38A C38 H38B 108.3 . . ?
H38C C38 H38D 107.3 . . ?
C39 C38 H38A 109.8 . . ?
C39 C38 H38B 109.8 . . ?
C39 C38 H38C 108.1 . . ?
C39 C38 H38D 108.1 . . ?
C40 C39 C38 121.8(3) . . ?
C40 C39 C44 117.4(3) . . ?
C44 C39 C38 120.8(4) . . ?
C39 C40 H40 119.2 . . ?
C39 C40 C41 121.6(3) . . ?
C41 C40 H40 119.2 . . ?
C40 C41 H41 119.5 . . ?
C40 C41 C42 120.9(4) . . ?
C42 C41 H41 119.5 . . ?
C41 C42 C45 123.5(4) . . ?
C43 C42 C41 117.5(4) . . ?
C43 C42 C45 119.0(3) . . ?
C42 C43 H43 119.0 . . ?
C42 C43 C44 121.9(4) . . ?
C44 C43 H43 119.0 . . ?
C39 C44 H44 119.6 . . ?
C43 C44 C39 120.8(4) . . ?
C43 C44 H44 119.6 . . ?
N1 C45 C42 115.2(3) . . ?
N1 C45 H45A 108.5 . . ?
N1 C45 H45B 108.5 . . ?
C42 C45 H45A 108.5 . . ?
C42 C45 H45B 108.5 . . ?
H45A C45 H45B 107.5 . . ?

loop_
_geom_bond_atom_site_label_1
_geom_bond_atom_site_label_2
_geom_bond_distance
_geom_bond_site_symmetry_2
_geom_bond_publ_flag
Cl1 C46 1.828(16) . ?
C46 H46A 0.9900 . ?
C46 H46B 0.9900 . ?
C46 C47 1.430(16) . ?
C47 H47A 0.9900 . ?
C47 H47B 0.9900 . ?
C47 C48 1.581(19) . ?
C48 H48A 0.9900 . ?
C48 H48B 0.9900 . ?
C48 C49 1.37(3) . ?
C49 H49A 0.9800 . ?
C49 H49B 0.9803 . ?
C49 H49C 0.9797 . ?
N1 C1 1.458(5) . ?
N1 C7 1.467(5) . ?
N1 C45 1.453(6) . ?
N2 C2 1.466(5) . ?
N2 C7 1.448(6) . ?
N2 C8 1.447(9) . ?
N2 C8A 1.500(9) . ?
N3 C15 1.431(11) . ?
N3 C16 1.482(12) . ?
N3 C22 1.485(11) . ?
N3A C15A 1.431(12) . ?
N3A C16A 1.443(13) . ?
N3A C22A 1.498(14) . ?
N4 C17 1.462(10) . ?
N4 C22 1.470(11) . ?
N4 C23 1.438(11) . ?
N4A C17A 1.473(15) . ?
N4A C22A 1.477(11) . ?
N4A C23A 1.442(13) . ?
N5 C30 1.445(10) . ?
N5 C31 1.474(11) . ?
N5 C37 1.494(11) . ?
N5A C30A 1.469(15) . ?
N5A C31A 1.459(15) . ?
N5A C37A 1.465(13) . ?
N6 C32 1.462(17) . ?
N6 C37 1.532(19) . ?
N6 C38 1.47(3) . ?
N6A C32A 1.498(19) . ?
N6A C37A 1.43(2) . ?
N6A C38 1.45(3) . ?
C1 H1 1.0000 . ?
C1 C2 1.505(6) . ?
C1 C6 1.512(5) . ?
C2 H2 1.0000 . ?
C2 C3 1.504(6) . ?
C3 H3A 0.9900 . ?
C3 H3B 0.9900 . ?
C3 C4 1.543(7) . ?
C4 H4A 0.9900 . ?
C4 H4B 0.9900 . ?
C4 C5 1.526(8) . ?
C5 H5A 0.9900 . ?
C5 H5B 0.9900 . ?
C5 C6 1.520(6) . ?
C6 H6A 0.9900 . ?
C6 H6B 0.9900 . ?
C7 H7A 0.9900 . ?
C7 H7B 0.9900 . ?
C8 H8A 0.9900 . ?
C8 H8B 0.9900 . ?
C8 C9 1.551(9) . ?
C8A H8AA 0.9900 . ?
C8A H8AB 0.9900 . ?
C8A C9A 1.499(9) . ?
C9 C10 1.3900 . ?
C9 C14 1.3900 . ?
C10 H10 0.9500 . ?
C10 C11 1.3900 . ?
C11 H11 0.9500 . ?
C11 C12 1.3900 . ?
C12 C13 1.3900 . ?
C12 C15 1.532(10) . ?
C13 H13 0.9500 . ?
C13 C14 1.3900 . ?
C14 H14 0.9500 . ?
C9A C14A 1.3900 . ?
C9A C10A 1.3900 . ?
C14A H14A 0.9500 . ?
C14A C13A 1.3900 . ?
C13A H13A 0.9500 . ?
C13A C12A 1.3900 . ?
C12A C11A 1.3900 . ?
C12A C15A 1.522(12) . ?
C11A H11A 0.9500 . ?
C11A C10A 1.3900 . ?
C10A H10A 0.9500 . ?
C15 H15A 0.9900 . ?
C15 H15B 0.9900 . ?
C15A H15C 0.9900 . ?
C15A H15D 0.9900 . ?
C16 H16 1.0000 . ?
C16 C17 1.506(12) . ?
C16 C21 1.505(13) . ?
C16A H16A 1.0000 . ?
C16A C17A 1.524(13) . ?
C16A C21A 1.500(17) . ?
C17 H17 1.0000 . ?
C17 C18 1.537(13) . ?
C17A H17A 1.0000 . ?
C17A C18A 1.511(15) . ?
C18 H18A 0.9900 . ?
C18 H18B 0.9900 . ?
C18 C19 1.538(15) . ?
C18A H18C 0.9900 . ?
C18A H18D 0.9900 . ?
C18A C19A 1.53(2) . ?
C19 H19A 0.9900 . ?
C19 H19B 0.9900 . ?
C19 C20 1.552(16) . ?
C19A H19C 0.9900 . ?
C19A H19D 0.9900 . ?
C19A C20A 1.520(18) . ?
C20 H20A 0.9900 . ?
C20 H20B 0.9900 . ?
C20 C21 1.508(15) . ?
C20A H20C 0.9900 . ?
C20A H20D 0.9900 . ?
C20A C21A 1.577(19) . ?
C21 H21A 0.9900 . ?
C21 H21B 0.9900 . ?
C21A H21C 0.9900 . ?
C21A H21D 0.9900 . ?
C22 H22A 0.9900 . ?
C22 H22B 0.9900 . ?
C22A H22C 0.9900 . ?
C22A H22D 0.9900 . ?
C23 H23A 0.9900 . ?
C23 H23B 0.9900 . ?
C23 C24 1.526(9) . ?
C23A H23C 0.9900 . ?
C23A H23D 0.9900 . ?
C23A C24A 1.515(13) . ?
C24 C29 1.3900 . ?
C24 C25 1.3900 . ?
C29 H29 0.9500 . ?
C29 C28 1.3900 . ?
C28 H28 0.9500 . ?
C28 C27 1.3900 . ?
C27 C26 1.3900 . ?
C27 C30 1.533(8) . ?
C26 H26 0.9500 . ?
C26 C25 1.3900 . ?
C25 H25 0.9500 . ?
C24A C29A 1.3900 . ?
C24A C25A 1.3900 . ?
C29A H29A 0.9500 . ?
C29A C28A 1.3900 . ?
C28A H28A 0.9500 . ?
C28A C27A 1.3900 . ?
C27A C26A 1.3900 . ?
C27A C30A 1.533(13) . ?
C26A H26A 0.9500 . ?
C26A C25A 1.3900 . ?
C25A H25A 0.9500 . ?
C30 H30A 0.9900 . ?
C30 H30B 0.9900 . ?
C30A H30C 0.9900 . ?
C30A H30D 0.9900 . ?
C31 H31 1.0000 . ?
C31 C32 1.511(13) . ?
C31 C36 1.515(11) . ?
C31A H31A 1.0000 . ?
C31A C32A 1.490(17) . ?
C31A C36A 1.553(15) . ?
C32 H32 1.0000 . ?
C32 C33 1.526(12) . ?
C32A H32A 1.0000 . ?
C32A C33A 1.478(16) . ?
C33 H33A 0.9900 . ?
C33 H33B 0.9900 . ?
C33 C34 1.527(14) . ?
C33A H33C 0.9900 . ?
C33A H33D 0.9900 . ?
C33A C34A 1.534(15) . ?
C34 H34A 0.9900 . ?
C34 H34B 0.9900 . ?
C34 C35 1.519(15) . ?
C34A H34C 0.9900 . ?
C34A H34D 0.9900 . ?
C34A C35A 1.491(19) . ?
C35 H35A 0.9900 . ?
C35 H35B 0.9900 . ?
C35 C36 1.560(12) . ?
C35A H35C 0.9900 . ?
C35A H35D 0.9900 . ?
C35A C36A 1.49(2) . ?
C36 H36A 0.9900 . ?
C36 H36B 0.9900 . ?
C36A H36C 0.9900 . ?
C36A H36D 0.9900 . ?
C37 H37A 0.9900 . ?
C37 H37B 0.9900 . ?
C37A H37C 0.9900 . ?
C37A H37D 0.9900 . ?
C38 H38A 0.9900 . ?
C38 H38B 0.9900 . ?
C38 H38C 0.9900 . ?
C38 H38D 0.9900 . ?
C38 C39 1.497(5) . ?
C39 C40 1.382(5) . ?
C39 C44 1.389(5) . ?
C40 H40 0.9500 . ?
C40 C41 1.383(6) . ?
C41 H41 0.9500 . ?
C41 C42 1.390(5) . ?
C42 C43 1.371(6) . ?
C42 C45 1.510(5) . ?
C43 H43 0.9500 . ?
C43 C44 1.385(6) . ?
C44 H44 0.9500 . ?
C45 H45A 0.9900 . ?
C45 H45B 0.9900 . ?

loop_
_geom_torsion_atom_site_label_1
_geom_torsion_atom_site_label_2
_geom_torsion_atom_site_label_3
_geom_torsion_atom_site_label_4
_geom_torsion
_geom_torsion_site_symmetry_1
_geom_torsion_site_symmetry_2
_geom_torsion_site_symmetry_3
_geom_torsion_site_symmetry_4
_geom_torsion_publ_flag
Cl1 C46 C47 C48 -176.8(8) . . . . ?
C46 C47 C48 C49 -179.3(15) . . . . ?
N1 C1 C2 N2 -45.3(4) . . . . ?
N1 C1 C2 C3 -171.6(4) . . . . ?
N1 C1 C6 C5 -175.0(4) . . . . ?
N2 C2 C3 C4 -174.0(4) . . . . ?
N2 C8 C9 C10 150.8(5) . . . . ?
N2 C8 C9 C14 -30.8(9) . . . . ?
N2 C8A C9A C14A 133.4(5) . . . . ?
N2 C8A C9A C10A -48.8(8) . . . . ?
N3 C16 C17 N4 -43.3(10) . . . . ?
N3 C16 C17 C18 -171.7(10) . . . . ?
N3 C16 C21 C20 -173.0(11) . . . . ?
N3A C16A C17A N4A -43.3(11) . . . . ?
N3A C16A C17A C18A -168.9(11) . . . . ?
N3A C16A C21A C20A -176.6(11) . . . . ?
N4 C17 C18 C19 -177.3(11) . . . . ?
N4 C23 C24 C29 155.9(7) . . . . ?
N4 C23 C24 C25 -25.4(11) . . . . ?
N4A C17A C18A C19A -174.2(10) . . . . ?
N4A C23A C24A C29A 159.5(6) . . . . ?
N4A C23A C24A C25A -24.3(10) . . . . ?
N5 C31 C32 N6 -47.4(14) . . . . ?
N5 C31 C32 C33 -171.7(8) . . . . ?
N5 C31 C36 C35 -174.0(8) . . . . ?
N5A C31A C32A N6A -40.5(16) . . . . ?
N5A C31A C32A C33A -168.6(9) . . . . ?
N5A C31A C36A C35A -173.6(11) . . . . ?
N6 C32 C33 C34 -174.9(15) . . . . ?
N6 C38 C39 C40 125.9(11) . . . . ?
N6 C38 C39 C44 -55.3(12) . . . . ?
N6A C32A C33A C34A -177.9(17) . . . . ?
N6A C38 C39 C40 127.8(13) . . . . ?
N6A C38 C39 C44 -53.4(14) . . . . ?
C1 N1 C7 N2 -18.0(5) . . . . ?
C1 N1 C45 C42 170.2(3) . . . . ?
C1 C2 C3 C4 -57.7(5) . . . . ?
C2 N2 C7 N1 -11.0(5) . . . . ?
C2 N2 C8 C9 172.9(6) . . . . ?
C2 N2 C8A C9A 170.8(5) . . . . ?
C2 C1 C6 C5 -58.8(5) . . . . ?
C2 C3 C4 C5 53.6(6) . . . . ?
C3 C4 C5 C6 -53.7(6) . . . . ?
C4 C5 C6 C1 54.6(5) . . . . ?
C6 C1 C2 N2 -171.1(3) . . . . ?
C6 C1 C2 C3 62.6(5) . . . . ?
C7 N1 C1 C2 38.8(5) . . . . ?
C7 N1 C1 C6 160.1(5) . . . . ?
C7 N1 C45 C42 -72.8(4) . . . . ?
C7 N2 C2 C1 34.4(4) . . . . ?
C7 N2 C2 C3 156.2(5) . . . . ?
C7 N2 C8 C9 -58.2(9) . . . . ?
C7 N2 C8A C9A -77.2(7) . . . . ?
C8 N2 C2 C1 174.1(5) . . . . ?
C8 N2 C2 C3 -64.1(7) . . . . ?
C8 N2 C7 N1 -141.8(6) . . . . ?
C8 C9 C10 C11 178.4(6) . . . . ?
C8 C9 C14 C13 -178.4(6) . . . . ?
C8A N2 C2 C1 142.8(5) . . . . ?
C8A N2 C2 C3 -95.4(6) . . . . ?
C8A N2 C7 N1 -130.9(5) . . . . ?
C8A C9A C14A C13A 177.7(6) . . . . ?
C8A C9A C10A C11A -177.8(6) . . . . ?
C9 C10 C11 C12 0.0 . . . . ?
C10 C9 C14 C13 0.0 . . . . ?
C10 C11 C12 C13 0.0 . . . . ?
C10 C11 C12 C15 -178.9(6) . . . . ?
C11 C12 C13 C14 0.0 . . . . ?
C11 C12 C15 N3 -41.6(9) . . . . ?
C12 C13 C14 C9 0.0 . . . . ?
C13 C12 C15 N3 139.5(6) . . . . ?
C14 C9 C10 C11 0.0 . . . . ?
C9A C14A C13A C12A 0.0 . . . . ?
C14A C9A C10A C11A 0.0 . . . . ?
C14A C13A C12A C11A 0.0 . . . . ?
C14A C13A C12A C15A -179.1(7) . . . . ?
C13A C12A C11A C10A 0.0 . . . . ?
C13A C12A C15A N3A -12.1(12) . . . . ?
C12A C11A C10A C9A 0.0 . . . . ?
C11A C12A C15A N3A 168.8(8) . . . . ?
C10A C9A C14A C13A 0.0 . . . . ?
C15 N3 C16 C17 150.6(9) . . . . ?
C15 N3 C16 C21 -86.1(12) . . . . ?
C15 N3 C22 N4 -122.6(9) . . . . ?
C15 C12 C13 C14 178.9(6) . . . . ?
C15A N3A C16A C17A 166.8(10) . . . . ?
C15A N3A C16A C21A -69.6(14) . . . . ?
C15A N3A C22A N4A -154.0(9) . . . . ?
C15A C12A C11A C10A 179.1(7) . . . . ?
C16 N3 C15 C12 167.6(7) . . . . ?
C16 N3 C22 N4 3.0(11) . . . . ?
C16 C17 C18 C19 -58.4(14) . . . . ?
C16A N3A C15A C12A 171.3(10) . . . . ?
C16A N3A C22A N4A -30.3(11) . . . . ?
C16A C17A C18A C19A -56.1(14) . . . . ?
C17 N4 C22 N3 -30.0(10) . . . . ?
C17 N4 C23 C24 174.9(8) . . . . ?
C17 C16 C21 C20 -54.9(14) . . . . ?
C17 C18 C19 C20 52.4(15) . . . . ?
C17A N4A C22A N3A 3.0(11) . . . . ?
C17A N4A C23A C24A 173.9(8) . . . . ?
C17A C16A C21A C20A -58.6(14) . . . . ?
C17A C18A C19A C20A 53.0(17) . . . . ?
C18 C19 C20 C21 -52.4(18) . . . . ?
C18A C19A C20A C21A -54(2) . . . . ?
C19 C20 C21 C16 50.9(17) . . . . ?
C19A C20A C21A C16A 54.6(17) . . . . ?
C21 C16 C17 N4 -169.4(10) . . . . ?
C21 C16 C17 C18 62.2(13) . . . . ?
C21A C16A C17A N4A -171.3(11) . . . . ?
C21A C16A C17A C18A 63.2(15) . . . . ?
C22 N3 C15 C12 -71.5(11) . . . . ?
C22 N3 C16 C17 24.3(11) . . . . ?
C22 N3 C16 C21 147.7(10) . . . . ?
C22 N4 C17 C16 44.8(10) . . . . ?
C22 N4 C17 C18 169.1(10) . . . . ?
C22 N4 C23 C24 -69.0(11) . . . . ?
C22A N3A C15A C12A -72.3(12) . . . . ?
C22A N3A C16A C17A 44.3(11) . . . . ?
C22A N3A C16A C21A 168.0(10) . . . . ?
C22A N4A C17A C16A 24.0(11) . . . . ?
C22A N4A C17A C18A 146.8(9) . . . . ?
C22A N4A C23A C24A -66.5(12) . . . . ?
C23 N4 C17 C16 167.1(9) . . . . ?
C23 N4 C17 C18 -68.7(13) . . . . ?
C23 N4 C22 N3 -153.6(8) . . . . ?
C23 C24 C29 C28 178.7(7) . . . . ?
C23 C24 C25 C26 -178.7(7) . . . . ?
C23A N4A C17A C16A 148.4(9) . . . . ?
C23A N4A C17A C18A -88.8(11) . . . . ?
C23A N4A C22A N3A -121.0(10) . . . . ?
C23A C24A C29A C28A 176.2(7) . . . . ?
C23A C24A C25A C26A -176.2(6) . . . . ?
C24 C29 C28 C27 0.0 . . . . ?
C29 C24 C25 C26 0.0 . . . . ?
C29 C28 C27 C26 0.0 . . . . ?
C29 C28 C27 C30 -176.4(6) . . . . ?
C28 C27 C26 C25 0.0 . . . . ?
C28 C27 C30 N5 -38.2(8) . . . . ?
C27 C26 C25 C24 0.0 . . . . ?
C26 C27 C30 N5 145.4(5) . . . . ?
C25 C24 C29 C28 0.0 . . . . ?
C24A C29A C28A C27A 0.0 . . . . ?
C29A C24A C25A C26A 0.0 . . . . ?
C29A C28A C27A C26A 0.0 . . . . ?
C29A C28A C27A C30A -175.4(7) . . . . ?
C28A C27A C26A C25A 0.0 . . . . ?
C28A C27A C30A N5A -39.9(10) . . . . ?
C27A C26A C25A C24A 0.0 . . . . ?
C26A C27A C30A N5A 144.7(7) . . . . ?
C25A C24A C29A C28A 0.0 . . . . ?
C30 N5 C31 C32 157.2(8) . . . . ?
C30 N5 C31 C36 -81.9(10) . . . . ?
C30 N5 C37 N6 -128.8(13) . . . . ?
C30 C27 C26 C25 176.3(6) . . . . ?
C30A N5A C31A C32A 160.8(9) . . . . ?
C30A N5A C31A C36A -75.3(13) . . . . ?
C30A N5A C37A N6A -144.7(17) . . . . ?
C30A C27A C26A C25A 175.4(7) . . . . ?
C31 N5 C30 C27 162.9(7) . . . . ?
C31 N5 C37 N6 -1.4(14) . . . . ?
C31 C32 C33 C34 -58.9(11) . . . . ?
C31A N5A C30A C27A 175.6(8) . . . . ?
C31A N5A C37A N6A -20.5(18) . . . . ?
C31A C32A C33A C34A -60.4(13) . . . . ?
C32 N6 C37 N5 -27.7(18) . . . . ?
C32 N6 C38 C39 -178.3(12) . . . . ?
C32 C31 C36 C35 -58.7(11) . . . . ?
C32 C33 C34 C35 55.0(12) . . . . ?
C32A N6A C37A N5A -5(2) . . . . ?
C32A N6A C38 C39 167.2(14) . . . . ?
C32A C31A C36A C35A -53.1(14) . . . . ?
C32A C33A C34A C35A 56.0(14) . . . . ?
C33 C34 C35 C36 -54.2(11) . . . . ?
C33A C34A C35A C36A -54.7(14) . . . . ?
C34 C35 C36 C31 54.0(10) . . . . ?
C34A C35A C36A C31A 50.8(14) . . . . ?
C36 C31 C32 N6 -172.2(13) . . . . ?
C36 C31 C32 C33 63.5(11) . . . . ?
C36A C31A C32A N6A -170.3(15) . . . . ?
C36A C31A C32A C33A 61.5(13) . . . . ?
C37 N5 C30 C27 -73.3(9) . . . . ?
C37 N5 C31 C32 29.0(10) . . . . ?
C37 N5 C31 C36 149.9(9) . . . . ?
C37 N6 C32 C31 46.1(17) . . . . ?
C37 N6 C32 C33 166.6(13) . . . . ?
C37 N6 C38 C39 -67.9(15) . . . . ?
C37A N5A C30A C27A -66.3(12) . . . . ?
C37A N5A C31A C32A 38.5(12) . . . . ?
C37A N5A C31A C36A 162.4(12) . . . . ?
C37A N6A C32A C31A 28(2) . . . . ?
C37A N6A C32A C33A 152.1(17) . . . . ?
C37A N6A C38 C39 -65(2) . . . . ?
C38 N6 C32 C31 161.0(14) . . . . ?
C38 N6 C32 C33 -78(2) . . . . ?
C38 N6 C37 N5 -145.2(12) . . . . ?
C38 N6A C32A C31A 159.6(18) . . . . ?
C38 N6A C32A C33A -76(2) . . . . ?
C38 N6A C37A N5A -136.4(15) . . . . ?
C38 C39 C40 C41 178.5(4) . . . . ?
C38 C39 C44 C43 -178.6(4) . . . . ?
C39 C40 C41 C42 0.3(6) . . . . ?
C40 C39 C44 C43 0.3(6) . . . . ?
C40 C41 C42 C43 -0.2(6) . . . . ?
C40 C41 C42 C45 -178.8(4) . . . . ?
C41 C42 C43 C44 0.2(6) . . . . ?
C41 C42 C45 N1 -10.7(6) . . . . ?
C42 C43 C44 C39 -0.2(7) . . . . ?
C43 C42 C45 N1 170.8(4) . . . . ?
C44 C39 C40 C41 -0.3(6) . . . . ?
C45 N1 C1 C2 161.3(3) . . . . ?
C45 N1 C1 C6 -77.5(5) . . . . ?
C45 N1 C7 N2 -139.8(4) . . . . ?
C45 C42 C43 C44 178.8(4) . . . . ?
